data_7202180
loop_
_publ_author_name
'Zheng, Ling-Ling'
'Leng, Ji-Dong'
'Zheng, Shao-Liang'
'Zhaxi, Yong-Cuo'
'Zhang, Wei-Xiong'
'Tong, Ming-Liang'

_publ_section_title
;
 Engineering delocalizing \p electronic [CuII3(\m3-OH)(\m-pz)3]2+
 species into organometallic frameworks by Ag-\p coordination
;
_journal_issue 10
_journal_name_full CrystEngComm
_journal_page_first 1467
_journal_paper_doi 10.1039/b806202a
_journal_volume 10
_journal_year 2008
_chemical_formula_sum 'C90 H120 Ag4 Cu12 N68 O40 S2'
_chemical_formula_weight 4052.62
_chemical_name_systematic
;
?
;
_space_group_IT_number 14
_symmetry_cell_setting monoclinic
_symmetry_space_group_name_Hall '-P 2yn'
_symmetry_space_group_name_H-M 'P 1 21/n 1'
_atom_sites_solution_hydrogens geom
_atom_sites_solution_primary direct
_atom_sites_solution_secondary difmap
_audit_creation_method SHELXL-97
_cell_angle_alpha 90.00
_cell_angle_beta 96.991(2)
_cell_angle_gamma 90.00
_cell_formula_units_Z 2
_cell_length_a 13.9955(10)
_cell_length_b 24.0892(19)
_cell_length_c 21.0625(16)
_cell_measurement_temperature 123(2)
_cell_volume 7048.2(9)
_computing_cell_refinement 'SAINT-PLUS, Ver. 6.0, 1997'
_computing_data_collection 'SMART, 1998.'
_computing_data_reduction 'SAINT-PLUS, Ver. 6.0, 1997'
_computing_molecular_graphics 'XP, Ver. 6.10, Bruker AXS Inc., 2000'
_computing_publication_material 'SHELXTL-Bruker AXS Inc., 1998'
_computing_structure_refinement 'SHELXL-97 (Sheldrick, 1997)'
_computing_structure_solution 'SHELXS-97 (Sheldrick, 1990)'
_diffrn_ambient_temperature 123(2)
_diffrn_measured_fraction_theta_full 0.995
_diffrn_measured_fraction_theta_max 0.995
_diffrn_measurement_device_type 'CCD area detector'
_diffrn_measurement_method 'phi and omega scans'
_diffrn_radiation_monochromator graphite
_diffrn_radiation_source 'fine-focus sealed tube'
_diffrn_radiation_type MoK\a
_diffrn_radiation_wavelength 0.71073
_diffrn_reflns_av_R_equivalents 0.0612
_diffrn_reflns_av_sigmaI/netI 0.1086
_diffrn_reflns_limit_h_max 14
_diffrn_reflns_limit_h_min -17
_diffrn_reflns_limit_k_max 21
_diffrn_reflns_limit_k_min -29
_diffrn_reflns_limit_l_max 25
_diffrn_reflns_limit_l_min -25
_diffrn_reflns_number 27916
_diffrn_reflns_theta_full 26.00
_diffrn_reflns_theta_max 26.00
_diffrn_reflns_theta_min 1.66
_diffrn_standards_decay_% 0
_diffrn_standards_interval_count 0
_diffrn_standards_interval_time 0
_diffrn_standards_number 0
_exptl_absorpt_coefficient_mu 2.441
_exptl_absorpt_correction_T_max 0.7924
_exptl_absorpt_correction_T_min 0.6282
_exptl_absorpt_correction_type multi-scan
_exptl_absorpt_process_details 'SADABS (Bruker, 2002)'
_exptl_crystal_colour blue
_exptl_crystal_density_diffrn 1.910
_exptl_crystal_density_method 'not measured'
_exptl_crystal_description block
_exptl_crystal_F_000 4048
_exptl_crystal_size_max 0.21
_exptl_crystal_size_mid 0.15
_exptl_crystal_size_min 0.10
_refine_diff_density_max 2.301
_refine_diff_density_min -1.460
_refine_diff_density_rms 0.163
_refine_ls_extinction_method none
_refine_ls_goodness_of_fit_ref 1.025
_refine_ls_hydrogen_treatment mixed
_refine_ls_matrix_type full
_refine_ls_number_parameters 951
_refine_ls_number_reflns 13784
_refine_ls_number_restraints 41
_refine_ls_restrained_S_all 1.028
_refine_ls_R_factor_all 0.1188
_refine_ls_R_factor_gt 0.0754
_refine_ls_shift/su_max 0.000
_refine_ls_shift/su_mean 0.000
_refine_ls_structure_factor_coef Fsqd
_refine_ls_weighting_details 'calc w=1/[\s^2^(Fo^2^)+(0.0727P)^2^+26.8437P] where P=(Fo^2^+2Fc^2^)/3'
_refine_ls_weighting_scheme calc
_refine_ls_wR_factor_gt 0.1622
_refine_ls_wR_factor_ref 0.1841
_reflns_number_gt 8983
_reflns_number_total 13784
_reflns_threshold_expression >2sigma(I)
_cod_data_source_file b806202a.txt
_cod_data_source_block complex_2
_cod_original_sg_symbol_H-M P2(1)/n
_cod_database_code 7202180

loop_
_symmetry_equiv_pos_as_xyz
'x, y, z'
'-x+1/2, y+1/2, -z+1/2'
'-x, -y, -z'
'x-1/2, -y-1/2, z-1/2'

loop_
_atom_site_label
_atom_site_type_symbol
_atom_site_fract_x
_atom_site_fract_y
_atom_site_fract_z
_atom_site_U_iso_or_equiv
_atom_site_adp_type
_atom_site_occupancy
_atom_site_symmetry_multiplicity
_atom_site_calc_flag
_atom_site_refinement_flags
_atom_site_disorder_assembly
_atom_site_disorder_group
Cu1 Cu 0.50645(7) 0.07005(5) 0.21716(5) 0.0250(3) Uani 1 1 d . . .
Cu2 Cu 0.38326(7) 0.13063(4) 0.32302(5) 0.0183(2) Uani 1 1 d . . .
Cu3 Cu 0.29883(7) 0.13745(4) 0.17394(5) 0.0194(2) Uani 1 1 d . . .
Cu4 Cu 0.60507(7) 0.30386(4) 0.12303(5) 0.0173(2) Uani 1 1 d . . .
Cu5 Cu 0.70515(7) 0.29420(4) 0.27549(5) 0.0185(2) Uani 1 1 d . . .
Cu6 Cu 0.50670(6) 0.35820(4) 0.24133(5) 0.0179(2) Uani 1 1 d . . .
Ag1 Ag 0.58227(6) -0.03433(3) 0.44059(5) 0.0472(2) Uani 1 1 d . . .
Ag2 Ag 0.5000 0.5000 0.0000 0.0563(4) Uani 1 2 d S . .
Ag3 Ag 0.0000 0.0000 0.0000 0.0419(3) Uani 1 2 d S . .
O1 O 0.3759(4) 0.0897(2) 0.2403(3) 0.0197(13) Uani 1 1 d . . .
H1O H 0.3449 0.0597 0.2440 0.024 Uiso 1 1 d R . .
O2 O 0.6300(4) 0.3403(2) 0.2088(2) 0.0183(12) Uani 1 1 d . . .
H2O H 0.6604 0.3704 0.2048 0.022 Uiso 1 1 d R . .
S1 S 0.50979(13) 0.21303(8) 0.22293(9) 0.0156(4) Uani 1 1 d . . .
O3 O 0.5676(4) 0.1626(2) 0.2254(3) 0.0290(15) Uani 1 1 d . . .
O4 O 0.4104(3) 0.2004(2) 0.2368(3) 0.0178(12) Uani 1 1 d . . .
O5 O 0.5022(4) 0.2394(3) 0.1597(3) 0.0266(14) Uani 1 1 d . . .
O6 O 0.5512(4) 0.2523(2) 0.2722(3) 0.0235(13) Uani 1 1 d . . .
O1W O 0.7610(4) 0.4192(2) 0.1886(3) 0.0321(15) Uani 1 1 d D . .
H1WA H 0.7472 0.4192 0.1482 0.038 Uiso 1 1 d RD . .
H1WB H 0.8137 0.4024 0.1992 0.038 Uiso 1 1 d RD . .
O2W O 0.3607(12) -0.0234(7) 0.2404(8) 0.066(5) Uiso 0.50 1 d P . .
O2W' O 0.2465(16) 0.0072(10) 0.2446(11) 0.102(7) Uiso 0.50 1 d P . .
N1 N 0.5508(5) 0.0637(3) 0.3093(3) 0.0217(16) Uani 1 1 d . . .
N2 N 0.5050(5) 0.0939(3) 0.3506(3) 0.0197(15) Uani 1 1 d . . .
N3 N 0.2495(4) 0.1517(3) 0.3000(3) 0.0184(15) Uani 1 1 d . . .
N4 N 0.2140(5) 0.1561(3) 0.2374(3) 0.0200(15) Uani 1 1 d . . .
N5 N 0.3728(5) 0.1054(3) 0.1102(3) 0.0222(16) Uani 1 1 d . . .
N6 N 0.4549(5) 0.0761(3) 0.1269(3) 0.0218(16) Uani 1 1 d . . .
N7 N 0.6343(5) 0.0446(3) 0.1933(4) 0.0303(19) Uani 1 1 d . . .
N8 N 0.6585(6) -0.0075(4) 0.1834(4) 0.042(2) Uani 1 1 d . . .
H8N H 0.6207 -0.0363 0.1867 0.050 Uiso 1 1 calc R . .
N9 N 0.4077(5) 0.1891(3) 0.3922(3) 0.0187(15) Uani 1 1 d . . .
N10 N 0.4572(5) 0.2358(3) 0.3826(3) 0.0219(16) Uani 1 1 d . . .
H10N H 0.4840 0.2429 0.3478 0.026 Uiso 1 1 calc R . .
N11 N 0.2510(4) 0.1990(3) 0.1120(3) 0.0202(16) Uani 1 1 d . . .
N12 N 0.3123(5) 0.2384(3) 0.0984(3) 0.0283(18) Uani 1 1 d . . .
H12N H 0.3701 0.2435 0.1191 0.034 Uiso 1 1 calc R . .
N13 N 0.7220(4) 0.2606(3) 0.1454(3) 0.0184(15) Uani 1 1 d . . .
N14 N 0.7637(5) 0.2569(3) 0.2071(3) 0.0219(16) Uani 1 1 d . . .
N15 N 0.6608(5) 0.3425(3) 0.3403(3) 0.0214(16) Uani 1 1 d . . .
N16 N 0.5772(5) 0.3715(3) 0.3260(3) 0.0207(16) Uani 1 1 d . . .
N17 N 0.4489(4) 0.3704(3) 0.1539(3) 0.0196(15) Uani 1 1 d . . .
N18 N 0.4971(5) 0.3557(3) 0.1038(3) 0.0194(15) Uani 1 1 d . . .
N19 N 0.5792(4) 0.2627(3) 0.0390(3) 0.0207(16) Uani 1 1 d . . .
N20 N 0.6138(6) 0.2753(3) -0.0153(4) 0.0325(19) Uani 1 1 d . . .
H20N H 0.6425 0.3068 -0.0222 0.039 Uiso 1 1 calc R . .
N21 N 0.7656(5) 0.2378(3) 0.3387(3) 0.0242(17) Uani 1 1 d . . .
N22 N 0.8541(6) 0.2411(4) 0.3713(4) 0.047(2) Uani 1 1 d . . .
H22N H 0.8893 0.2714 0.3777 0.056 Uiso 1 1 calc R . .
N23 N 0.3786(5) 0.3502(3) 0.2732(3) 0.0224(16) Uani 1 1 d . . .
N24 N 0.3275(5) 0.3028(3) 0.2672(3) 0.0217(16) Uani 1 1 d . . .
H24N H 0.3475 0.2723 0.2501 0.026 Uiso 1 1 calc R . .
N25 N 0.5136(6) -0.1093(3) 0.4013(4) 0.0342(19) Uani 1 1 d . . .
N26 N 0.4174(6) -0.1103(4) 0.3877(4) 0.042(2) Uani 1 1 d . . .
H26N H 0.3790 -0.0843 0.3992 0.050 Uiso 1 1 calc R . .
N27 N 0.5114(7) 0.5188(4) 0.0994(5) 0.054(3) Uani 1 1 d . . .
N28 N 0.4365(8) 0.5415(4) 0.1267(5) 0.063(3) Uani 1 1 d . . .
H28N H 0.3872 0.5584 0.1050 0.076 Uiso 1 1 calc R . .
N29 N -0.1361(6) 0.0370(4) -0.0177(4) 0.035(2) Uani 1 1 d . . .
N30 N -0.2097(6) 0.0191(4) -0.0574(4) 0.044(2) Uani 1 1 d . . .
H30N H -0.2065 -0.0090 -0.0838 0.052 Uiso 1 1 calc R . .
N31 N 0.6630(5) -0.0215(3) 0.5865(4) 0.0308(19) Uani 1 1 d . . .
N32 N 0.9508(6) 0.3637(4) 0.3060(5) 0.060(3) Uani 1 1 d D . .
N33 N 0.0724(7) 0.0701(4) 0.1270(5) 0.062(3) Uani 1 1 d D . .
N34 N 0.6983(5) 0.4110(3) 0.0236(4) 0.0306(18) Uani 1 1 d . . .
O7 O 0.6156(5) 0.0080(3) 0.5447(3) 0.0471(19) Uani 1 1 d . . .
O8 O 0.6967(6) 0.0011(4) 0.6381(4) 0.071(3) Uani 1 1 d . . .
O9 O 0.6758(5) -0.0712(3) 0.5796(4) 0.0442(19) Uani 1 1 d . . .
O10 O 0.8663(6) 0.3604(4) 0.2993(6) 0.0931(19) Uani 1 1 d DU . .
O11 O 1.0034(6) 0.3230(4) 0.3159(6) 0.0931(19) Uani 1 1 d D . .
O12 O 0.9907(6) 0.4110(4) 0.3089(6) 0.0931(19) Uani 1 1 d DU . .
O13 O 0.1546(6) 0.0789(4) 0.1171(5) 0.0783(16) Uani 1 1 d D . .
O14 O 0.0116(6) 0.1072(4) 0.1117(5) 0.0783(16) Uani 1 1 d DU . .
O15 O 0.0463(6) 0.0264(4) 0.1469(5) 0.0783(16) Uani 1 1 d DU . .
O16 O 0.7338(5) 0.3753(3) 0.0631(3) 0.0482(19) Uani 1 1 d . . .
O17 O 0.6450(5) 0.3920(3) -0.0246(3) 0.0431(18) Uani 1 1 d . . .
O18 O 0.7070(5) 0.4607(3) 0.0337(4) 0.0447(18) Uani 1 1 d . . .
C1 C 0.6304(6) 0.0408(4) 0.3420(4) 0.024(2) Uani 1 1 d . . .
H1 H 0.6754 0.0180 0.3239 0.029 Uiso 1 1 calc R . .
C2 C 0.6364(6) 0.0558(4) 0.4059(4) 0.026(2) Uani 1 1 d . . .
H2 H 0.6842 0.0456 0.4398 0.031 Uiso 1 1 calc R . .
C3 C 0.5567(6) 0.0890(4) 0.4088(4) 0.024(2) Uani 1 1 d . . .
H3 H 0.5403 0.1061 0.4467 0.029 Uiso 1 1 calc R . .
C4 C 0.1784(6) 0.1650(4) 0.3343(4) 0.026(2) Uani 1 1 d . . .
H4 H 0.1837 0.1647 0.3797 0.032 Uiso 1 1 calc R . .
C5 C 0.0973(6) 0.1791(4) 0.2952(4) 0.029(2) Uani 1 1 d . . .
H5 H 0.0373 0.1907 0.3074 0.035 Uiso 1 1 calc R . .
C6 C 0.1218(6) 0.1727(4) 0.2339(4) 0.024(2) Uani 1 1 d . . .
H6 H 0.0801 0.1790 0.1955 0.028 Uiso 1 1 calc R . .
C7 C 0.3551(6) 0.1056(4) 0.0464(4) 0.028(2) Uani 1 1 d . . .
H7 H 0.3021 0.1237 0.0224 0.034 Uiso 1 1 calc R . .
C8 C 0.4246(6) 0.0759(4) 0.0205(5) 0.031(2) Uani 1 1 d . . .
H8 H 0.4291 0.0689 -0.0235 0.037 Uiso 1 1 calc R . .
C9 C 0.4867(6) 0.0585(4) 0.0730(4) 0.028(2) Uani 1 1 d . . .
H9 H 0.5435 0.0372 0.0711 0.034 Uiso 1 1 calc R . .
C10 C 0.7084(7) 0.0761(4) 0.1842(5) 0.039(3) Uani 1 1 d . . .
H10 H 0.7112 0.1153 0.1885 0.046 Uiso 1 1 calc R . .
C11 C 0.7822(8) 0.0421(7) 0.1672(6) 0.066(4) Uani 1 1 d . . .
H11 H 0.8437 0.0536 0.1574 0.080 Uiso 1 1 calc R . .
C12 C 0.7480(9) -0.0106(7) 0.1676(6) 0.071(4) Uani 1 1 d . . .
H12 H 0.7814 -0.0434 0.1585 0.085 Uiso 1 1 calc R . .
C13 C 0.3812(6) 0.1949(4) 0.4504(4) 0.032(2) Uani 1 1 d . . .
H13 H 0.3448 0.1684 0.4707 0.038 Uiso 1 1 calc R . .
C14 C 0.4140(6) 0.2450(4) 0.4773(5) 0.035(2) Uani 1 1 d . . .
H14 H 0.4058 0.2590 0.5185 0.043 Uiso 1 1 calc R . .
C15 C 0.4603(7) 0.2696(4) 0.4318(4) 0.032(2) Uani 1 1 d . . .
H15 H 0.4899 0.3051 0.4350 0.039 Uiso 1 1 calc R . .
C16 C 0.1724(6) 0.2054(4) 0.0715(4) 0.025(2) Uani 1 1 d . . .
H16 H 0.1162 0.1831 0.0706 0.030 Uiso 1 1 calc R . .
C17 C 0.1831(7) 0.2487(4) 0.0308(5) 0.040(3) Uani 1 1 d . . .
H17 H 0.1373 0.2618 -0.0028 0.048 Uiso 1 1 calc R . .
C18 C 0.2738(7) 0.2692(4) 0.0488(5) 0.037(2) Uani 1 1 d . . .
H18 H 0.3035 0.2993 0.0297 0.045 Uiso 1 1 calc R . .
C19 C 0.7718(6) 0.2273(4) 0.1101(4) 0.0226(19) Uani 1 1 d . . .
H19 H 0.7579 0.2219 0.0653 0.027 Uiso 1 1 calc R . .
C20 C 0.8452(6) 0.2024(4) 0.1485(4) 0.026(2) Uani 1 1 d . . .
H20 H 0.8913 0.1768 0.1364 0.031 Uiso 1 1 calc R . .
C21 C 0.8375(6) 0.2229(4) 0.2094(4) 0.028(2) Uani 1 1 d . . .
H21 H 0.8793 0.2137 0.2469 0.034 Uiso 1 1 calc R . .
C22 C 0.6936(7) 0.3535(4) 0.4015(4) 0.029(2) Uani 1 1 d . . .
H22 H 0.7503 0.3380 0.4241 0.035 Uiso 1 1 calc R . .
C23 C 0.6327(6) 0.3909(4) 0.4272(4) 0.029(2) Uani 1 1 d . . .
H23 H 0.6396 0.4064 0.4690 0.035 Uiso 1 1 calc R . .
C24 C 0.5597(6) 0.4002(4) 0.3776(4) 0.0209(19) Uani 1 1 d . . .
H24 H 0.5055 0.4235 0.3799 0.025 Uiso 1 1 calc R . .
C25 C 0.3733(6) 0.4012(4) 0.1298(4) 0.026(2) Uani 1 1 d . . .
H25 H 0.3274 0.4168 0.1543 0.032 Uiso 1 1 calc R . .
C26 C 0.3712(6) 0.4069(4) 0.0649(4) 0.030(2) Uani 1 1 d . . .
H26 H 0.3258 0.4266 0.0361 0.036 Uiso 1 1 calc R . .
C27 C 0.4503(6) 0.3774(4) 0.0512(4) 0.026(2) Uani 1 1 d . . .
H27 H 0.4690 0.3731 0.0096 0.031 Uiso 1 1 calc R . .
C28 C 0.5408(6) 0.2124(4) 0.0293(4) 0.0211(19) Uani 1 1 d . . .
H28 H 0.5098 0.1925 0.0599 0.025 Uiso 1 1 calc R . .
C29 C 0.5522(7) 0.1933(4) -0.0309(5) 0.032(2) Uani 1 1 d . . .
H29 H 0.5311 0.1588 -0.0495 0.038 Uiso 1 1 calc R . .
C30 C 0.5998(7) 0.2343(4) -0.0580(4) 0.033(2) Uani 1 1 d . . .
H30 H 0.6194 0.2339 -0.0997 0.039 Uiso 1 1 calc R . .
C31 C 0.7384(7) 0.1862(5) 0.3398(7) 0.059(4) Uani 1 1 d . . .
H31 H 0.6788 0.1720 0.3200 0.071 Uiso 1 1 calc R . .
C32 C 0.8097(10) 0.1556(7) 0.3744(10) 0.128(9) Uani 1 1 d . . .
H32 H 0.8074 0.1169 0.3830 0.154 Uiso 1 1 calc R . .
C33 C 0.8801(9) 0.1884(7) 0.3930(7) 0.086(6) Uani 1 1 d . . .
H33 H 0.9392 0.1782 0.4172 0.103 Uiso 1 1 calc R . .
C34 C 0.3229(6) 0.3857(4) 0.3007(5) 0.033(2) Uani 1 1 d . . .
H34 H 0.3395 0.4231 0.3113 0.040 Uiso 1 1 calc R . .
C35 C 0.2375(6) 0.3604(4) 0.3114(5) 0.036(2) Uani 1 1 d . . .
H35 H 0.1857 0.3769 0.3298 0.043 Uiso 1 1 calc R . .
C36 C 0.2426(6) 0.3071(4) 0.2902(4) 0.030(2) Uani 1 1 d . . .
H36 H 0.1956 0.2788 0.2915 0.036 Uiso 1 1 calc R . .
C37 C 0.5418(8) -0.1557(4) 0.3749(5) 0.045(3) Uani 1 1 d . . .
H37 H 0.6072 -0.1666 0.3760 0.053 Uiso 1 1 calc R . .
C38 C 0.4654(8) -0.1859(5) 0.3458(6) 0.058(3) Uani 1 1 d . . .
H38 H 0.4673 -0.2205 0.3242 0.069 Uiso 1 1 calc R . .
C39 C 0.3870(7) -0.1556(5) 0.3546(6) 0.053(3) Uani 1 1 d . . .
H39 H 0.3220 -0.1648 0.3400 0.064 Uiso 1 1 calc R . .
C40 C 0.5690(10) 0.4978(5) 0.1486(8) 0.068(4) Uani 1 1 d . . .
H40 H 0.6277 0.4787 0.1456 0.081 Uiso 1 1 calc R . .
C41 C 0.5297(11) 0.5082(6) 0.2054(8) 0.079(5) Uani 1 1 d . . .
H41 H 0.5566 0.4980 0.2474 0.095 Uiso 1 1 calc R . .
C42 C 0.4465(11) 0.5352(6) 0.1890(7) 0.078(4) Uani 1 1 d . . .
H42 H 0.4030 0.5475 0.2173 0.093 Uiso 1 1 calc R . .
C43 C -0.1693(8) 0.0803(5) 0.0121(6) 0.053(3) Uani 1 1 d . . .
H43 H -0.1326 0.1029 0.0430 0.063 Uiso 1 1 calc R . .
C44 C -0.2670(9) 0.0871(6) -0.0094(7) 0.064(4) Uani 1 1 d . . .
H44 H -0.3094 0.1142 0.0044 0.077 Uiso 1 1 calc R . .
C45 C -0.2884(8) 0.0480(5) -0.0531(6) 0.054(3) Uani 1 1 d . . .
H45 H -0.3496 0.0419 -0.0770 0.065 Uiso 1 1 calc R . .

loop_
_atom_site_aniso_label
_atom_site_aniso_U_11
_atom_site_aniso_U_22
_atom_site_aniso_U_33
_atom_site_aniso_U_23
_atom_site_aniso_U_13
_atom_site_aniso_U_12
Cu1 0.0242(6) 0.0314(7) 0.0198(6) 0.0015(5) 0.0046(4) 0.0136(5)
Cu2 0.0174(5) 0.0207(6) 0.0168(5) -0.0009(4) 0.0021(4) 0.0030(4)
Cu3 0.0189(5) 0.0247(6) 0.0148(5) -0.0006(4) 0.0022(4) 0.0046(4)
Cu4 0.0189(5) 0.0202(6) 0.0127(5) -0.0010(4) 0.0013(4) 0.0032(4)
Cu5 0.0193(5) 0.0222(6) 0.0130(5) -0.0019(4) -0.0018(4) 0.0037(4)
Cu6 0.0151(5) 0.0255(6) 0.0132(5) -0.0022(4) 0.0020(4) 0.0004(4)
Ag1 0.0407(5) 0.0319(5) 0.0682(6) -0.0081(4) 0.0041(4) -0.0032(4)
Ag2 0.0453(7) 0.0337(7) 0.0877(11) -0.0019(7) -0.0004(7) 0.0010(6)
Ag3 0.0381(6) 0.0549(8) 0.0351(6) 0.0117(6) 0.0137(5) 0.0153(5)
O1 0.019(3) 0.018(3) 0.023(3) 0.003(3) 0.006(2) 0.002(2)
O2 0.018(3) 0.021(3) 0.015(3) -0.004(2) 0.001(2) 0.002(2)
S1 0.0168(9) 0.0166(11) 0.0136(10) 0.0006(8) 0.0024(8) -0.0006(8)
O3 0.022(3) 0.023(4) 0.042(4) 0.004(3) 0.004(3) 0.005(3)
O4 0.011(3) 0.021(3) 0.022(3) -0.001(3) 0.007(2) -0.004(2)
O5 0.022(3) 0.038(4) 0.019(3) 0.008(3) 0.001(2) -0.005(3)
O6 0.021(3) 0.033(4) 0.017(3) -0.006(3) 0.008(2) -0.004(3)
O1W 0.034(4) 0.028(4) 0.033(4) 0.001(3) -0.002(3) -0.003(3)
N1 0.020(4) 0.017(4) 0.029(4) 0.004(3) 0.007(3) 0.005(3)
N2 0.021(4) 0.023(4) 0.016(4) 0.003(3) 0.004(3) 0.003(3)
N3 0.015(3) 0.023(4) 0.017(4) 0.004(3) 0.001(3) 0.003(3)
N4 0.019(3) 0.021(4) 0.021(4) -0.002(3) 0.005(3) 0.007(3)
N5 0.017(4) 0.035(5) 0.014(4) -0.005(3) 0.001(3) 0.002(3)
N6 0.022(4) 0.023(4) 0.021(4) -0.005(3) 0.004(3) 0.000(3)
N7 0.029(4) 0.033(5) 0.030(4) -0.003(4) 0.005(3) 0.018(4)
N8 0.046(5) 0.035(5) 0.045(6) -0.005(4) 0.008(4) 0.017(4)
N9 0.020(3) 0.023(4) 0.014(4) 0.001(3) 0.005(3) -0.001(3)
N10 0.020(4) 0.027(4) 0.019(4) 0.003(3) 0.004(3) 0.003(3)
N11 0.014(3) 0.026(4) 0.022(4) 0.001(3) 0.005(3) -0.002(3)
N12 0.025(4) 0.032(5) 0.026(4) 0.001(4) -0.002(3) -0.003(3)
N13 0.016(3) 0.022(4) 0.017(4) -0.002(3) 0.003(3) -0.002(3)
N14 0.019(3) 0.023(4) 0.023(4) 0.001(3) 0.000(3) 0.002(3)
N15 0.019(4) 0.026(4) 0.018(4) -0.002(3) -0.003(3) 0.001(3)
N16 0.021(4) 0.023(4) 0.019(4) -0.006(3) 0.004(3) -0.003(3)
N17 0.012(3) 0.027(4) 0.020(4) -0.002(3) 0.004(3) 0.004(3)
N18 0.024(4) 0.023(4) 0.011(3) 0.006(3) -0.002(3) 0.002(3)
N19 0.017(3) 0.030(4) 0.015(4) 0.002(3) 0.000(3) 0.003(3)
N20 0.049(5) 0.025(5) 0.023(4) 0.002(4) 0.003(4) -0.011(4)
N21 0.016(3) 0.030(5) 0.025(4) -0.001(3) -0.004(3) 0.004(3)
N22 0.036(5) 0.068(7) 0.033(5) -0.005(5) -0.007(4) 0.004(5)
N23 0.017(3) 0.031(4) 0.019(4) -0.005(3) 0.002(3) -0.001(3)
N24 0.020(3) 0.020(4) 0.026(4) 0.002(3) 0.005(3) -0.002(3)
N25 0.037(5) 0.022(5) 0.043(5) 0.008(4) 0.004(4) 0.000(4)
N26 0.034(5) 0.045(6) 0.045(6) -0.005(4) -0.003(4) 0.000(4)
N27 0.045(5) 0.026(5) 0.089(8) 0.001(5) -0.008(5) 0.007(4)
N28 0.070(7) 0.037(6) 0.075(8) -0.007(6) -0.021(6) 0.020(5)
N29 0.035(5) 0.040(5) 0.031(5) -0.004(4) 0.005(4) 0.003(4)
N30 0.051(6) 0.033(5) 0.045(6) 0.003(4) -0.002(4) 0.001(4)
N31 0.027(4) 0.032(5) 0.034(5) 0.003(4) 0.010(4) 0.006(4)
N32 0.034(5) 0.061(7) 0.090(9) -0.002(6) 0.024(5) 0.005(5)
N33 0.073(7) 0.033(6) 0.086(8) -0.035(6) 0.033(6) -0.016(5)
N34 0.039(5) 0.029(5) 0.022(4) -0.004(4) -0.004(4) 0.005(4)
O7 0.054(5) 0.056(5) 0.032(4) 0.009(4) 0.007(3) 0.024(4)
O8 0.052(5) 0.098(8) 0.057(6) -0.022(5) -0.017(4) 0.000(5)
O9 0.050(4) 0.028(4) 0.060(5) 0.009(4) 0.025(4) 0.009(3)
O10 0.058(3) 0.091(4) 0.133(5) -0.006(4) 0.019(3) 0.008(3)
O11 0.058(3) 0.091(4) 0.133(5) -0.006(4) 0.019(3) 0.008(3)
O12 0.058(3) 0.091(4) 0.133(5) -0.006(4) 0.019(3) 0.008(3)
O13 0.073(3) 0.066(3) 0.102(4) -0.021(3) 0.033(3) -0.005(3)
O14 0.073(3) 0.066(3) 0.102(4) -0.021(3) 0.033(3) -0.005(3)
O15 0.073(3) 0.066(3) 0.102(4) -0.021(3) 0.033(3) -0.005(3)
O16 0.060(5) 0.049(5) 0.033(4) -0.005(4) -0.004(4) 0.010(4)
O17 0.044(4) 0.053(5) 0.031(4) 0.006(4) 0.000(3) -0.010(4)
O18 0.055(5) 0.025(4) 0.055(5) -0.006(4) 0.010(4) -0.005(3)
C1 0.018(4) 0.025(5) 0.029(5) 0.003(4) 0.006(4) 0.002(4)
C2 0.027(5) 0.024(5) 0.026(5) 0.011(4) 0.007(4) 0.002(4)
C3 0.027(5) 0.029(5) 0.016(5) 0.003(4) 0.004(4) -0.005(4)
C4 0.024(5) 0.036(6) 0.021(5) -0.002(4) 0.011(4) 0.003(4)
C5 0.018(4) 0.040(6) 0.031(5) 0.002(5) 0.009(4) 0.006(4)
C6 0.014(4) 0.030(5) 0.026(5) 0.001(4) -0.002(3) -0.003(4)
C7 0.020(4) 0.034(6) 0.031(5) -0.003(4) 0.003(4) -0.003(4)
C8 0.032(5) 0.036(6) 0.025(5) -0.007(4) 0.007(4) -0.002(4)
C9 0.028(5) 0.036(6) 0.023(5) -0.010(4) 0.013(4) 0.002(4)
C10 0.033(5) 0.035(6) 0.048(7) 0.013(5) 0.008(5) -0.004(5)
C11 0.029(6) 0.121(13) 0.051(8) 0.024(9) 0.015(5) 0.016(7)
C12 0.048(8) 0.109(13) 0.060(9) 0.006(9) 0.020(7) 0.045(8)
C13 0.029(5) 0.046(6) 0.023(5) 0.002(5) 0.010(4) -0.006(4)
C14 0.035(5) 0.049(7) 0.022(5) -0.023(5) 0.004(4) -0.005(5)
C15 0.038(5) 0.028(6) 0.031(6) -0.011(4) 0.003(4) -0.006(4)
C16 0.018(4) 0.032(5) 0.024(5) 0.002(4) -0.003(4) -0.002(4)
C17 0.037(6) 0.048(7) 0.030(6) 0.012(5) -0.018(4) -0.004(5)
C18 0.046(6) 0.032(6) 0.032(6) 0.005(5) 0.000(5) -0.010(5)
C19 0.019(4) 0.024(5) 0.025(5) -0.008(4) 0.005(4) 0.000(4)
C20 0.020(4) 0.037(6) 0.022(5) -0.006(4) 0.006(4) 0.005(4)
C21 0.024(5) 0.036(6) 0.023(5) 0.000(4) -0.003(4) 0.007(4)
C22 0.039(5) 0.034(6) 0.012(4) -0.007(4) -0.007(4) 0.007(4)
C23 0.038(5) 0.027(5) 0.022(5) -0.007(4) 0.001(4) 0.001(4)
C24 0.023(4) 0.024(5) 0.015(4) -0.006(4) 0.003(3) -0.003(4)
C25 0.027(5) 0.032(6) 0.021(5) -0.006(4) 0.004(4) -0.002(4)
C26 0.028(5) 0.024(5) 0.032(5) 0.002(4) -0.015(4) -0.001(4)
C27 0.029(5) 0.031(5) 0.017(5) 0.002(4) 0.002(4) 0.009(4)
C28 0.018(4) 0.026(5) 0.019(5) 0.003(4) 0.005(3) -0.001(4)
C29 0.037(5) 0.020(5) 0.036(6) -0.004(4) -0.002(4) -0.006(4)
C30 0.047(6) 0.032(6) 0.020(5) -0.009(4) 0.007(4) 0.000(5)
C31 0.013(5) 0.038(7) 0.129(12) 0.027(7) 0.019(6) 0.003(5)
C32 0.050(9) 0.082(12) 0.27(3) 0.117(14) 0.075(12) 0.034(8)
C33 0.036(7) 0.138(14) 0.086(11) 0.093(10) 0.021(7) 0.045(8)
C34 0.030(5) 0.031(6) 0.041(6) -0.009(5) 0.008(4) -0.001(4)
C35 0.019(5) 0.054(7) 0.037(6) -0.007(5) 0.014(4) 0.009(4)
C36 0.026(5) 0.039(6) 0.028(5) 0.006(5) 0.011(4) 0.009(4)
C37 0.039(6) 0.037(7) 0.058(8) -0.001(6) 0.007(5) 0.008(5)
C38 0.050(7) 0.058(8) 0.064(9) -0.022(7) 0.005(6) -0.001(6)
C39 0.028(6) 0.061(8) 0.066(8) -0.009(7) -0.012(5) -0.012(6)
C40 0.065(8) 0.031(7) 0.099(12) 0.002(8) -0.021(8) 0.006(6)
C41 0.078(10) 0.050(9) 0.097(13) -0.011(8) -0.042(9) 0.000(8)
C42 0.103(12) 0.058(9) 0.066(10) -0.016(8) -0.014(9) 0.015(8)
C43 0.051(7) 0.044(7) 0.060(8) -0.018(6) -0.008(6) 0.004(6)
C44 0.057(8) 0.060(9) 0.075(10) 0.003(8) 0.010(7) 0.036(7)
C45 0.041(7) 0.052(8) 0.069(9) 0.029(7) 0.009(6) 0.009(6)

loop_
_atom_type_symbol
_atom_type_description
_atom_type_scat_dispersion_real
_atom_type_scat_dispersion_imag
_atom_type_scat_source
C C 0.0033 0.0016 'International Tables Vol C Tables 4.2.6.8 and 6.1.1.4'
H H 0.0000 0.0000 'International Tables Vol C Tables 4.2.6.8 and 6.1.1.4'
N N 0.0061 0.0033 'International Tables Vol C Tables 4.2.6.8 and 6.1.1.4'
O O 0.0106 0.0060 'International Tables Vol C Tables 4.2.6.8 and 6.1.1.4'
S S 0.1246 0.1234 'International Tables Vol C Tables 4.2.6.8 and 6.1.1.4'
Cu Cu 0.3201 1.2651 'International Tables Vol C Tables 4.2.6.8 and 6.1.1.4'
Ag Ag -0.8971 1.1015 'International Tables Vol C Tables 4.2.6.8 and 6.1.1.4'

loop_
_geom_angle_atom_site_label_1
_geom_angle_atom_site_label_2
_geom_angle_atom_site_label_3
_geom_angle
_geom_angle_site_symmetry_1
_geom_angle_site_symmetry_3
_geom_angle_publ_flag
N6 Cu1 N1 176.7(3) . . ?
N6 Cu1 O1 88.8(2) . . ?
N1 Cu1 O1 88.1(2) . . ?
N6 Cu1 N7 90.8(3) . . ?
N1 Cu1 N7 92.2(3) . . ?
O1 Cu1 N7 175.8(3) . . ?
N6 Cu1 O3 95.0(3) . . ?
N1 Cu1 O3 86.2(3) . . ?
O1 Cu1 O3 95.3(2) . . ?
N7 Cu1 O3 88.9(3) . . ?
N6 Cu1 Cu2 117.4(2) . . ?
N1 Cu1 Cu2 59.99(19) . . ?
O1 Cu1 Cu2 33.83(16) . . ?
N7 Cu1 Cu2 148.5(2) . . ?
O3 Cu1 Cu2 75.62(14) . . ?
N6 Cu1 Cu3 59.66(19) . . ?
N1 Cu1 Cu3 117.62(19) . . ?
O1 Cu1 Cu3 33.58(16) . . ?
N7 Cu1 Cu3 147.9(2) . . ?
O3 Cu1 Cu3 81.88(14) . . ?
Cu2 Cu1 Cu3 57.72(3) . . ?
N3 Cu2 N2 167.4(3) . . ?
N3 Cu2 O1 88.0(3) . . ?
N2 Cu2 O1 89.2(2) . . ?
N3 Cu2 N9 94.1(3) . . ?
N2 Cu2 N9 92.1(3) . . ?
O1 Cu2 N9 163.5(2) . . ?
N3 Cu2 O4 82.7(2) . . ?
N2 Cu2 O4 108.2(2) . . ?
O1 Cu2 O4 72.5(2) . . ?
N9 Cu2 O4 91.6(2) . . ?
N3 Cu2 O9 87.3(2) . 3_656 ?
N2 Cu2 O9 82.6(2) . 3_656 ?
O1 Cu2 O9 114.3(2) . 3_656 ?
N9 Cu2 O9 82.1(2) . 3_656 ?
O4 Cu2 O9 167.76(18) . 3_656 ?
N3 Cu2 Cu3 61.0(2) . . ?
N2 Cu2 Cu3 121.2(2) . . ?
O1 Cu2 Cu3 36.85(15) . . ?
N9 Cu2 Cu3 132.5(2) . . ?
O4 Cu2 Cu3 48.53(12) . . ?
O9 Cu2 Cu3 130.92(17) 3_656 . ?
N3 Cu2 Cu1 120.7(2) . . ?
N2 Cu2 Cu1 59.5(2) . . ?
O1 Cu2 Cu1 34.01(15) . . ?
N9 Cu2 Cu1 137.14(18) . . ?
O4 Cu2 Cu1 71.04(12) . . ?
O9 Cu2 Cu1 120.50(15) 3_656 . ?
Cu3 Cu2 Cu1 61.74(3) . . ?
N4 Cu3 N5 169.5(3) . . ?
N4 Cu3 O1 88.6(2) . . ?
N5 Cu3 O1 88.1(3) . . ?
N4 Cu3 N11 95.2(3) . . ?
N5 Cu3 N11 90.4(3) . . ?
O1 Cu3 N11 165.1(2) . . ?
N4 Cu3 O4 83.6(2) . . ?
N5 Cu3 O4 105.1(2) . . ?
O1 Cu3 O4 74.2(2) . . ?
N11 Cu3 O4 92.0(2) . . ?
N4 Cu3 O13 86.4(3) . . ?
N5 Cu3 O13 85.2(3) . . ?
O1 Cu3 O13 109.0(3) . . ?
N11 Cu3 O13 85.6(3) . . ?
O4 Cu3 O13 169.5(2) . . ?
N4 Cu3 Cu2 61.6(2) . . ?
N5 Cu3 Cu2 119.2(2) . . ?
O1 Cu3 Cu2 36.35(16) . . ?
N11 Cu3 Cu2 135.7(2) . . ?
O4 Cu3 Cu2 50.95(13) . . ?
O13 Cu3 Cu2 125.9(2) . . ?
N4 Cu3 Cu1 120.4(2) . . ?
N5 Cu3 Cu1 58.8(2) . . ?
O1 Cu3 Cu1 33.30(15) . . ?
N11 Cu3 Cu1 137.17(18) . . ?
O4 Cu3 Cu1 71.25(13) . . ?
O13 Cu3 Cu1 117.08(19) . . ?
Cu2 Cu3 Cu1 60.54(3) . . ?
N13 Cu4 N18 172.8(3) . . ?
N13 Cu4 O2 88.1(2) . . ?
N18 Cu4 O2 87.2(2) . . ?
N13 Cu4 N19 90.3(3) . . ?
N18 Cu4 N19 94.6(3) . . ?
O2 Cu4 N19 176.6(3) . . ?
N13 Cu4 O5 95.7(2) . . ?
N18 Cu4 O5 90.0(2) . . ?
O2 Cu4 O5 92.3(2) . . ?
N19 Cu4 O5 84.9(2) . . ?
N13 Cu4 O16 82.8(2) . . ?
N18 Cu4 O16 92.1(2) . . ?
O2 Cu4 O16 94.8(2) . . ?
N19 Cu4 O16 88.0(2) . . ?
O5 Cu4 O16 172.7(2) . . ?
N13 Cu4 Cu6 116.7(2) . . ?
N18 Cu4 Cu6 61.09(19) . . ?
O2 Cu4 Cu6 34.72(14) . . ?
N19 Cu4 Cu6 144.82(18) . . ?
O5 Cu4 Cu6 71.13(15) . . ?
O16 Cu4 Cu6 115.97(15) . . ?
N13 Cu4 Cu5 59.36(19) . . ?
N18 Cu4 Cu5 117.56(19) . . ?
O2 Cu4 Cu5 32.73(16) . . ?
N19 Cu4 Cu5 144.5(2) . . ?
O5 Cu4 Cu5 80.68(14) . . ?
O16 Cu4 Cu5 104.47(14) . . ?
Cu6 Cu4 Cu5 57.47(3) . . ?
N15 Cu5 N14 169.9(3) . . ?
N15 Cu5 O2 88.6(2) . . ?
N14 Cu5 O2 88.3(2) . . ?
N15 Cu5 N21 94.8(3) . . ?
N14 Cu5 N21 89.9(3) . . ?
O2 Cu5 N21 170.7(3) . . ?
N15 Cu5 O6 84.8(2) . . ?
N14 Cu5 O6 104.1(2) . . ?
O2 Cu5 O6 79.4(2) . . ?
N21 Cu5 O6 92.2(2) . . ?
N15 Cu5 O10 81.4(3) . . ?
N14 Cu5 O10 89.6(3) . . ?
O2 Cu5 O10 98.9(3) . . ?
N21 Cu5 O10 90.1(3) . . ?
O6 Cu5 O10 166.1(2) . . ?
N15 Cu5 Cu6 61.73(19) . . ?
N14 Cu5 Cu6 119.2(2) . . ?
O2 Cu5 Cu6 36.60(15) . . ?
N21 Cu5 Cu6 139.5(2) . . ?
O6 Cu5 Cu6 55.58(15) . . ?
O10 Cu5 Cu6 115.6(2) . . ?
N15 Cu5 Cu4 119.8(2) . . ?
N14 Cu5 Cu4 59.4(2) . . ?
O2 Cu5 Cu4 32.99(15) . . ?
N21 Cu5 Cu4 140.6(2) . . ?
O6 Cu5 Cu4 74.32(14) . . ?
O10 Cu5 Cu4 111.8(2) . . ?
Cu6 Cu5 Cu4 59.88(3) . . ?
N17 Cu6 N16 160.9(3) . . ?
N17 Cu6 O2 89.2(2) . . ?
N16 Cu6 O2 89.2(2) . . ?
N17 Cu6 N23 92.6(3) . . ?
N16 Cu6 N23 94.8(3) . . ?
O2 Cu6 N23 161.9(3) . . ?
N17 Cu6 O6 115.6(2) . . ?
N16 Cu6 O6 81.9(2) . . ?
O2 Cu6 O6 72.0(2) . . ?
N23 Cu6 O6 91.0(2) . . ?
N17 Cu6 Cu5 122.67(19) . . ?
N16 Cu6 Cu5 62.9(2) . . ?
O2 Cu6 Cu5 36.79(16) . . ?
N23 Cu6 Cu5 132.1(2) . . ?
O6 Cu6 Cu5 46.78(11) . . ?
N17 Cu6 Cu4 60.18(19) . . ?
N16 Cu6 Cu4 123.28(19) . . ?
O2 Cu6 Cu4 35.16(15) . . ?
N23 Cu6 Cu4 134.1(2) . . ?
O6 Cu6 Cu4 72.39(12) . . ?
Cu5 Cu6 Cu4 62.65(3) . . ?
N25 Ag1 O7 136.8(3) . . ?
N25 Ag1 C2 140.2(3) . . ?
O7 Ag1 C2 82.1(3) . . ?
N25 Ag1 O7 80.6(3) . 3_656 ?
O7 Ag1 O7 83.8(2) . 3_656 ?
C2 Ag1 O7 100.0(2) . 3_656 ?
N27 Ag2 N27 180.0(5) 3_665 . ?
N29 Ag3 N29 180.0(5) . 3 ?
Cu2 O1 Cu1 112.2(3) . . ?
Cu2 O1 Cu3 106.8(2) . . ?
Cu1 O1 Cu3 113.1(3) . . ?
Cu2 O1 H1O 108.2 . . ?
Cu1 O1 H1O 108.2 . . ?
Cu3 O1 H1O 108.2 . . ?
Cu6 O2 Cu5 106.6(2) . . ?
Cu6 O2 Cu4 110.1(2) . . ?
Cu5 O2 Cu4 114.3(3) . . ?
Cu6 O2 H2O 108.5 . . ?
Cu5 O2 H2O 108.6 . . ?
Cu4 O2 H2O 108.6 . . ?
O3 S1 O5 111.8(4) . . ?
O3 S1 O6 110.0(4) . . ?
O5 S1 O6 109.9(4) . . ?
O3 S1 O4 110.5(3) . . ?
O5 S1 O4 107.5(3) . . ?
O6 S1 O4 106.8(3) . . ?
S1 O3 Cu1 125.7(3) . . ?
S1 O4 Cu3 124.8(3) . . ?
S1 O4 Cu2 120.1(3) . . ?
Cu3 O4 Cu2 80.52(16) . . ?
S1 O5 Cu4 127.9(3) . . ?
S1 O6 Cu5 124.9(3) . . ?
S1 O6 Cu6 112.3(3) . . ?
Cu5 O6 Cu6 77.64(17) . . ?
H1WA O1W H1WB 110.4 . . ?
C1 N1 N2 108.4(7) . . ?
C1 N1 Cu1 132.4(6) . . ?
N2 N1 Cu1 118.3(5) . . ?
C3 N2 N1 107.1(7) . . ?
C3 N2 Cu2 131.5(6) . . ?
N1 N2 Cu2 121.3(5) . . ?
C4 N3 N4 107.3(6) . . ?
C4 N3 Cu2 133.3(6) . . ?
N4 N3 Cu2 119.4(5) . . ?
C6 N4 N3 108.1(6) . . ?
C6 N4 Cu3 133.9(6) . . ?
N3 N4 Cu3 117.9(5) . . ?
C7 N5 N6 108.1(7) . . ?
C7 N5 Cu3 129.9(6) . . ?
N6 N5 Cu3 122.0(5) . . ?
C9 N6 N5 107.7(7) . . ?
C9 N6 Cu1 132.8(6) . . ?
N5 N6 Cu1 119.5(5) . . ?
C10 N7 N8 107.6(8) . . ?
C10 N7 Cu1 126.9(7) . . ?
N8 N7 Cu1 125.6(7) . . ?
N7 N8 C12 111.0(11) . . ?
N7 N8 H8N 124.5 . . ?
C12 N8 H8N 124.5 . . ?
C13 N9 N10 104.7(7) . . ?
C13 N9 Cu2 134.0(6) . . ?
N10 N9 Cu2 121.2(5) . . ?
C15 N10 N9 111.5(7) . . ?
C15 N10 H10N 124.2 . . ?
N9 N10 H10N 124.2 . . ?
C16 N11 N12 106.6(7) . . ?
C16 N11 Cu3 133.3(6) . . ?
N12 N11 Cu3 119.1(5) . . ?
N11 N12 C18 110.7(7) . . ?
N11 N12 H12N 124.6 . . ?
C18 N12 H12N 124.6 . . ?
C19 N13 N14 107.4(6) . . ?
C19 N13 Cu4 131.4(6) . . ?
N14 N13 Cu4 121.0(5) . . ?
C21 N14 N13 108.6(7) . . ?
C21 N14 Cu5 130.9(6) . . ?
N13 N14 Cu5 120.2(5) . . ?
C22 N15 N16 107.1(7) . . ?
C22 N15 Cu5 133.6(6) . . ?
N16 N15 Cu5 119.2(5) . . ?
C24 N16 N15 108.8(7) . . ?
C24 N16 Cu6 134.8(6) . . ?
N15 N16 Cu6 116.2(5) . . ?
C25 N17 N18 107.0(7) . . ?
C25 N17 Cu6 131.5(6) . . ?
N18 N17 Cu6 120.3(5) . . ?
C27 N18 N17 107.6(7) . . ?
C27 N18 Cu4 135.5(6) . . ?
N17 N18 Cu4 116.5(5) . . ?
C28 N19 N20 105.0(7) . . ?
C28 N19 Cu4 127.3(6) . . ?
N20 N19 Cu4 126.5(6) . . ?
N19 N20 C30 111.8(8) . . ?
N19 N20 H20N 124.1 . . ?
C30 N20 H20N 124.1 . . ?
C31 N21 N22 107.6(8) . . ?
C31 N21 Cu5 123.8(7) . . ?
N22 N21 Cu5 125.7(6) . . ?
N21 N22 C33 107.5(10) . . ?
N21 N22 H22N 126.2 . . ?
C33 N22 H22N 126.2 . . ?
C34 N23 N24 104.6(7) . . ?
C34 N23 Cu6 132.7(6) . . ?
N24 N23 Cu6 122.7(5) . . ?
C36 N24 N23 112.7(7) . . ?
C36 N24 H24N 123.7 . . ?
N23 N24 H24N 123.7 . . ?
C37 N25 N26 103.7(8) . . ?
C37 N25 Ag1 136.1(7) . . ?
N26 N25 Ag1 119.0(6) . . ?
C39 N26 N25 112.0(9) . . ?
C39 N26 H26N 124.0 . . ?
N25 N26 H26N 124.0 . . ?
C40 N27 N28 104.3(12) . . ?
C40 N27 Ag2 130.6(10) . . ?
N28 N27 Ag2 121.9(7) . . ?
C42 N28 N27 112.3(11) . . ?
C42 N28 H28N 123.9 . . ?
N27 N28 H28N 123.9 . . ?
N30 N29 C43 105.4(8) . . ?
N30 N29 Ag3 126.7(7) . . ?
C43 N29 Ag3 127.7(7) . . ?
C45 N30 N29 112.3(10) . . ?
C45 N30 H30N 123.8 . . ?
N29 N30 H30N 123.9 . . ?
O9 N31 O8 119.0(9) . . ?
O9 N31 O7 122.8(9) . . ?
O8 N31 O7 118.1(9) . . ?
O10 N32 O11 122.6(10) . . ?
O10 N32 O12 119.8(9) . . ?
O11 N32 O12 117.3(8) . . ?
O15 N33 O13 123.0(10) . . ?
O15 N33 O14 119.2(9) . . ?
O13 N33 O14 117.6(9) . . ?
O18 N34 O16 122.2(8) . . ?
O18 N34 O17 122.0(8) . . ?
O16 N34 O17 115.5(8) . . ?
N31 O7 Ag1 115.2(6) . . ?
N32 O10 Cu5 148.0(8) . . ?
N33 O13 Cu3 135.0(7) . . ?
N34 O16 Cu4 118.7(6) . . ?
N1 C1 C2 109.7(8) . . ?
N1 C1 H1 125.2 . . ?
C2 C1 H1 125.2 . . ?
C3 C2 C1 103.9(8) . . ?
C3 C2 Ag1 102.7(5) . . ?
C1 C2 Ag1 94.3(6) . . ?
C3 C2 H2 128.0 . . ?
C1 C2 H2 128.0 . . ?
Ag1 C2 H2 76.1 . . ?
N2 C3 C2 110.8(8) . . ?
N2 C3 H3 124.6 . . ?
C2 C3 H3 124.6 . . ?
N3 C4 C5 110.7(8) . . ?
N3 C4 H4 124.7 . . ?
C5 C4 H4 124.7 . . ?
C4 C5 C6 104.7(7) . . ?
C4 C5 H5 127.6 . . ?
C6 C5 H5 127.6 . . ?
N4 C6 C5 109.1(8) . . ?
N4 C6 H6 125.4 . . ?
C5 C6 H6 125.4 . . ?
N5 C7 C8 110.1(8) . . ?
N5 C7 H7 124.9 . . ?
C8 C7 H7 124.9 . . ?
C7 C8 C9 104.2(8) . . ?
C7 C8 H8 127.9 . . ?
C9 C8 H8 127.9 . . ?
N6 C9 C8 109.8(8) . . ?
N6 C9 H9 125.1 . . ?
C8 C9 H9 125.1 . . ?
N7 C10 C11 108.6(10) . . ?
N7 C10 H10 125.7 . . ?
C11 C10 H10 125.7 . . ?
C12 C11 C10 105.9(10) . . ?
C12 C11 H11 127.1 . . ?
C10 C11 H11 127.1 . . ?
N8 C12 C11 106.9(12) . . ?
N8 C12 H12 126.5 . . ?
C11 C12 H12 126.5 . . ?
N9 C13 C14 110.7(8) . . ?
N9 C13 H13 124.6 . . ?
C14 C13 H13 124.6 . . ?
C15 C14 C13 104.6(8) . . ?
C15 C14 H14 127.7 . . ?
C13 C14 H14 127.7 . . ?
N10 C15 C14 108.4(8) . . ?
N10 C15 H15 125.8 . . ?
C14 C15 H15 125.8 . . ?
N11 C16 C17 110.4(8) . . ?
N11 C16 H16 124.8 . . ?
C17 C16 H16 124.8 . . ?
C16 C17 C18 105.7(8) . . ?
C16 C17 H17 127.1 . . ?
C18 C17 H17 127.1 . . ?
N12 C18 C17 106.6(9) . . ?
N12 C18 H18 126.7 . . ?
C17 C18 H18 126.7 . . ?
N13 C19 C20 109.7(8) . . ?
N13 C19 H19 125.2 . . ?
C20 C19 H19 125.2 . . ?
C19 C20 C21 104.7(8) . . ?
C19 C20 H20 127.6 . . ?
C21 C20 H20 127.6 . . ?
N14 C21 C20 109.6(8) . . ?
N14 C21 H21 125.2 . . ?
C20 C21 H21 125.2 . . ?
N15 C22 C23 110.3(8) . . ?
N15 C22 H22 124.8 . . ?
C23 C22 H22 124.8 . . ?
C24 C23 C22 104.0(8) . . ?
C24 C23 H23 128.0 . . ?
C22 C23 H23 128.0 . . ?
N16 C24 C23 109.7(8) . . ?
N16 C24 H24 125.1 . . ?
C23 C24 H24 125.1 . . ?
N17 C25 C26 110.7(8) . . ?
N17 C25 H25 124.6 . . ?
C26 C25 H25 124.6 . . ?
C25 C26 C27 103.6(8) . . ?
C25 C26 H26 128.2 . . ?
C27 C26 H26 128.2 . . ?
N18 C27 C26 111.0(8) . . ?
N18 C27 H27 124.5 . . ?
C26 C27 H27 124.5 . . ?
N19 C28 C29 110.9(8) . . ?
N19 C28 H28 124.6 . . ?
C29 C28 H28 124.6 . . ?
C30 C29 C28 105.2(8) . . ?
C30 C29 H29 127.4 . . ?
C28 C29 H29 127.4 . . ?
N20 C30 C29 107.1(8) . . ?
N20 C30 H30 126.4 . . ?
C29 C30 H30 126.4 . . ?
N21 C31 C32 109.1(12) . . ?
N21 C31 H31 125.5 . . ?
C32 C31 H31 125.5 . . ?
C33 C32 C31 108.1(13) . . ?
C33 C32 H32 126.0 . . ?
C31 C32 H32 126.0 . . ?
C32 C33 N22 107.7(10) . . ?
C32 C33 H33 126.2 . . ?
N22 C33 H33 126.2 . . ?
N23 C34 C35 110.5(9) . . ?
N23 C34 H34 124.8 . . ?
C35 C34 H34 124.8 . . ?
C36 C35 C34 106.3(8) . . ?
C36 C35 H35 126.9 . . ?
C34 C35 H35 126.9 . . ?
N24 C36 C35 106.0(8) . . ?
N24 C36 H36 127.0 . . ?
C35 C36 H36 127.0 . . ?
N25 C37 C38 112.2(10) . . ?
N25 C37 H37 123.9 . . ?
C38 C37 H37 123.9 . . ?
C39 C38 C37 104.6(11) . . ?
C39 C38 H38 127.7 . . ?
C37 C38 H38 127.7 . . ?
N26 C39 C38 107.5(9) . . ?
N26 C39 H39 126.2 . . ?
C38 C39 H39 126.2 . . ?
N27 C40 C41 109.5(13) . . ?
N27 C40 H40 125.3 . . ?
C41 C40 H40 125.3 . . ?
C42 C41 C40 106.7(14) . . ?
C42 C41 H41 126.7 . . ?
C40 C41 H41 126.7 . . ?
N28 C42 C41 107.3(15) . . ?
N28 C42 H42 126.4 . . ?
C41 C42 H42 126.4 . . ?
N29 C43 C44 108.8(10) . . ?
N29 C43 H43 125.6 . . ?
C44 C43 H43 125.6 . . ?
C45 C44 C43 105.7(11) . . ?
C45 C44 H44 127.1 . . ?
C43 C44 H44 127.1 . . ?
N30 C45 C44 107.7(11) . . ?
N30 C45 H45 126.2 . . ?
C44 C45 H45 126.2 . . ?

loop_
_geom_bond_atom_site_label_1
_geom_bond_atom_site_label_2
_geom_bond_distance
_geom_bond_site_symmetry_2
_geom_bond_publ_flag
Cu1 N6 1.955(7) . ?
Cu1 N1 1.970(7) . ?
Cu1 O1 2.004(5) . ?
Cu1 N7 2.012(7) . ?
Cu1 O3 2.386(6) . ?
Cu1 Cu2 3.3180(14) . ?
Cu1 Cu3 3.3563(14) . ?
Cu2 N3 1.943(6) . ?
Cu2 N2 1.945(7) . ?
Cu2 O1 1.995(5) . ?
Cu2 N9 2.024(7) . ?
Cu2 O4 2.537(5) . ?
Cu2 O9 2.712(7) 3_656 ?
Cu2 Cu3 3.2218(14) . ?
Cu3 N4 1.945(6) . ?
Cu3 N5 1.952(7) . ?
Cu3 O1 2.018(5) . ?
Cu3 N11 2.033(7) . ?
Cu3 O4 2.447(5) . ?
Cu3 O13 2.629(9) . ?
Cu4 N13 1.949(7) . ?
Cu4 N18 1.964(7) . ?
Cu4 O2 2.002(5) . ?
Cu4 N19 2.024(7) . ?
Cu4 O5 2.313(6) . ?
Cu4 O16 2.891(8) . ?
Cu4 Cu6 3.2638(13) . ?
Cu4 Cu5 3.3516(14) . ?
Cu5 N15 1.951(7) . ?
Cu5 N14 1.960(7) . ?
Cu5 O2 1.988(5) . ?
Cu5 N21 2.015(7) . ?
Cu5 O6 2.373(5) . ?
Cu5 O10 2.758(9) . ?
Cu5 Cu6 3.1815(13) . ?
Cu6 N17 1.941(7) . ?
Cu6 N16 1.956(7) . ?
Cu6 O2 1.980(5) . ?
Cu6 N23 1.998(7) . ?
Cu6 O6 2.687(6) . ?
Ag1 N25 2.163(8) . ?
Ag1 O7 2.411(7) . ?
Ag1 C2 2.441(8) . ?
Ag1 O7 2.895(7) 3_656 ?
Ag2 N27 2.130(11) 3_665 ?
Ag2 N27 2.130(11) . ?
Ag3 N29 2.095(8) . ?
Ag3 N29 2.095(8) 3 ?
O1 H1O 0.8501 . ?
O2 H2O 0.8500 . ?
S1 O3 1.457(6) . ?
S1 O5 1.468(6) . ?
S1 O6 1.471(6) . ?
S1 O4 1.487(5) . ?
O1W H1WA 0.8495 . ?
O1W H1WB 0.8460 . ?
O2W O2W' 1.77(3) . ?
N1 C1 1.353(10) . ?
N1 N2 1.354(9) . ?
N2 C3 1.351(10) . ?
N3 C4 1.338(10) . ?
N3 N4 1.357(9) . ?
N4 C6 1.344(10) . ?
N5 C7 1.336(11) . ?
N5 N6 1.357(9) . ?
N6 C9 1.338(10) . ?
N7 C10 1.318(12) . ?
N7 N8 1.323(11) . ?
N8 C12 1.336(14) . ?
N8 H8N 0.8800 . ?
N9 C13 1.331(11) . ?
N9 N10 1.351(9) . ?
N10 C15 1.314(11) . ?
N10 H10N 0.8800 . ?
N11 C16 1.317(10) . ?
N11 N12 1.335(9) . ?
N12 C18 1.340(12) . ?
N12 H12N 0.8800 . ?
N13 C19 1.345(10) . ?
N13 N14 1.361(9) . ?
N14 C21 1.315(10) . ?
N15 C22 1.341(10) . ?
N15 N16 1.366(9) . ?
N16 C24 1.335(10) . ?
N17 C25 1.339(11) . ?
N17 N18 1.367(9) . ?
N18 C27 1.324(10) . ?
N19 C28 1.329(11) . ?
N19 N20 1.330(10) . ?
N20 C30 1.334(11) . ?
N20 H20N 0.8800 . ?
N21 C31 1.300(12) . ?
N21 N22 1.345(10) . ?
N22 C33 1.384(15) . ?
N22 H22N 0.8800 . ?
N23 C34 1.337(11) . ?
N23 N24 1.345(9) . ?
N24 C36 1.340(10) . ?
N24 H24N 0.8800 . ?
N25 C37 1.329(13) . ?
N25 N26 1.341(10) . ?
N26 C39 1.334(13) . ?
N26 H26N 0.8800 . ?
N27 C40 1.333(15) . ?
N27 N28 1.370(13) . ?
N28 C42 1.311(16) . ?
N28 H28N 0.8800 . ?
N29 N30 1.317(11) . ?
N29 C43 1.330(13) . ?
N30 C45 1.315(13) . ?
N30 H30N 0.8800 . ?
N31 O9 1.222(10) . ?
N31 O8 1.255(11) . ?
N31 O7 1.258(10) . ?
N32 O10 1.177(10) . ?
N32 O11 1.229(10) . ?
N32 O12 1.267(10) . ?
N33 O15 1.207(10) . ?
N33 O13 1.212(10) . ?
N33 O14 1.248(10) . ?
N34 O18 1.221(10) . ?
N34 O16 1.255(10) . ?
N34 O17 1.268(9) . ?
C1 C2 1.386(12) . ?
C1 H1 0.9500 . ?
C2 C3 1.380(12) . ?
C2 H2 0.9500 . ?
C3 H3 0.9500 . ?
C4 C5 1.360(12) . ?
C4 H4 0.9500 . ?
C5 C6 1.385(12) . ?
C5 H5 0.9500 . ?
C6 H6 0.9500 . ?
C7 C8 1.373(12) . ?
C7 H7 0.9500 . ?
C8 C9 1.387(13) . ?
C8 H8 0.9500 . ?
C9 H9 0.9500 . ?
C10 C11 1.398(15) . ?
C10 H10 0.9500 . ?
C11 C12 1.357(19) . ?
C11 H11 0.9500 . ?
C12 H12 0.9500 . ?
C13 C14 1.389(13) . ?
C13 H13 0.9500 . ?
C14 C15 1.356(13) . ?
C14 H14 0.9500 . ?
C15 H15 0.9500 . ?
C16 C17 1.369(13) . ?
C16 H16 0.9500 . ?
C17 C18 1.372(13) . ?
C17 H17 0.9500 . ?
C18 H18 0.9500 . ?
C19 C20 1.367(12) . ?
C19 H19 0.9500 . ?
C20 C21 1.390(12) . ?
C20 H20 0.9500 . ?
C21 H21 0.9500 . ?
C22 C23 1.394(12) . ?
C22 H22 0.9500 . ?
C23 C24 1.389(12) . ?
C23 H23 0.9500 . ?
C24 H24 0.9500 . ?
C25 C26 1.372(12) . ?
C25 H25 0.9500 . ?
C26 C27 1.376(12) . ?
C26 H26 0.9500 . ?
C27 H27 0.9500 . ?
C28 C29 1.377(12) . ?
C28 H28 0.9500 . ?
C29 C30 1.357(13) . ?
C29 H29 0.9500 . ?
C30 H30 0.9500 . ?
C31 C32 1.376(18) . ?
C31 H31 0.9500 . ?
C32 C33 1.29(2) . ?
C32 H32 0.9500 . ?
C33 H33 0.9500 . ?
C34 C35 1.384(12) . ?
C34 H34 0.9500 . ?
C35 C36 1.364(13) . ?
C35 H35 0.9500 . ?
C36 H36 0.9500 . ?
C37 C38 1.375(15) . ?
C37 H37 0.9500 . ?
C38 C39 1.350(15) . ?
C38 H38 0.9500 . ?
C39 H39 0.9500 . ?
C40 C41 1.40(2) . ?
C40 H40 0.9500 . ?
C41 C42 1.341(18) . ?
C41 H41 0.9500 . ?
C42 H42 0.9500 . ?
C43 C44 1.397(15) . ?
C43 H43 0.9500 . ?
C44 C45 1.325(17) . ?
C44 H44 0.9500 . ?
C45 H45 0.9500 . ?

loop_
_geom_hbond_atom_site_label_D
_geom_hbond_atom_site_label_H
_geom_hbond_atom_site_label_A
_geom_hbond_distance_DH
_geom_hbond_distance_HA
_geom_hbond_distance_DA
_geom_hbond_angle_DHA
_geom_hbond_site_symmetry_A
O1 H1O O2W' 0.85 1.87 2.70(2) 163.4 .
O1 H1O O2W 0.85 2.02 2.733(19) 141.2 .
O2 H2O O1W 0.85 1.90 2.709(8) 159.8 .
O1W H1WA O16 0.85 2.07 2.829(9) 148.6 .
O1W H1WB O10 0.85 2.37 2.962(12) 127.1 .
N8 H8N O12 0.88 2.02 2.884(13) 166.6 2_645
N10 H10N O6 0.88 1.96 2.835(9) 174.7 .
N12 H12N O5 0.88 1.94 2.810(9) 168.5 .
N20 H20N O17 0.88 2.05 2.856(11) 151.2 .
N22 H22N O11 0.88 2.51 3.195(13) 135.2 .
N24 H24N O4 0.88 1.98 2.832(9) 163.6 .
N26 H26N O7 0.88 2.18 2.912(12) 140.2 3_656
N26 H26N O8 0.88 2.36 3.091(13) 141.2 3_656
N28 H28N O17 0.88 2.08 2.811(12) 140.4 3_665
N30 H30N O13 0.88 1.99 2.824(12) 156.8 3
